data_4074872
loop_
_publ_author_name
'Yeo, Wee-Chuan'
'Vittal, Jagadese J.'
'Koh, Lip Lin'
'Tan, Geok Kheng'
'Leung, Pak-Hing'

_publ_section_title
;
 Functionalization of Metal-Protected Chiral Phosphines via Simple Organic
 Transformations
;
_journal_coden_ASTM ORGND7
_journal_issue 5
_journal_name_full Organometallics
_journal_page_first 1259
_journal_page_last 1269
_journal_paper_doi 10.1021/om0509645
_journal_volume 25
_journal_year 2006
_chemical_formula_sum 'C50 H47 B Cl F4 N O P2 Pt Se'
_chemical_formula_weight 1136.14
_space_group_IT_number 146
_symmetry_cell_setting rhombohedral
_symmetry_space_group_name_Hall 'R 3'
_symmetry_space_group_name_H-M 'R 3 :H'
_atom_sites_solution_hydrogens geom
_atom_sites_solution_primary direct
_atom_sites_solution_secondary difmap
_audit_creation_method SHELXL-97
_cell_angle_alpha 90.00
_cell_angle_beta 90.00
_cell_angle_gamma 120.00
_cell_formula_units_Z 18
_cell_length_a 21.6188(5)
_cell_length_b 21.6188(5)
_cell_length_c 54.139(3)
_cell_measurement_reflns_used 5465
_cell_measurement_temperature 223(2)
_cell_measurement_theta_max 22.61
_cell_measurement_theta_min 2.19
_cell_volume 21913.1(14)
_computing_cell_refinement 'Bruker XSCANS'
_computing_data_collection 'Bruker XSCANS'
_computing_data_reduction 'Bruker SHELXTL'
_computing_molecular_graphics 'Bruker SHELXTL'
_computing_publication_material 'Bruker SHELXTL'
_computing_structure_refinement 'SHELXL-97 (Sheldrick, 1997)'
_computing_structure_solution 'SHELXS-97 (Sheldrick, 1990)'
_diffrn_ambient_temperature 223(2)
_diffrn_measured_fraction_theta_full 0.999
_diffrn_measured_fraction_theta_max 0.999
_diffrn_measurement_device_type 'Bruker P4'
_diffrn_measurement_method '\w scans'
_diffrn_radiation_monochromator graphite
_diffrn_radiation_source 'fine-focus sealed tube'
_diffrn_radiation_type MoK\a
_diffrn_radiation_wavelength 0.71073
_diffrn_reflns_av_R_equivalents 0.0424
_diffrn_reflns_av_sigmaI/netI 0.0694
_diffrn_reflns_limit_h_max 24
_diffrn_reflns_limit_h_min -25
_diffrn_reflns_limit_k_max 21
_diffrn_reflns_limit_k_min -25
_diffrn_reflns_limit_l_max 64
_diffrn_reflns_limit_l_min -54
_diffrn_reflns_number 42842
_diffrn_reflns_theta_full 25.00
_diffrn_reflns_theta_max 25.00
_diffrn_reflns_theta_min 1.88
_exptl_absorpt_coefficient_mu 3.801
_exptl_absorpt_correction_T_max 0.6584
_exptl_absorpt_correction_T_min 0.4158
_exptl_absorpt_correction_type 'Sadabs, (Sheldrick 2001)'
_exptl_crystal_colour PALE
_exptl_crystal_density_diffrn 1.550
_exptl_crystal_density_method 'not measured'
_exptl_crystal_description BLOCK
_exptl_crystal_F_000 10116
_exptl_crystal_size_max 0.28
_exptl_crystal_size_mid 0.20
_exptl_crystal_size_min 0.12
_refine_diff_density_max 1.095
_refine_diff_density_min -0.660
_refine_diff_density_rms 0.092
_refine_ls_abs_structure_details 'Flack H D (1983), Acta Cryst. A39, 876-881'
_refine_ls_abs_structure_Flack 0.002(4)
_refine_ls_extinction_method none
_refine_ls_goodness_of_fit_ref 1.005
_refine_ls_hydrogen_treatment mixed
_refine_ls_matrix_type full
_refine_ls_number_parameters 1111
_refine_ls_number_reflns 14935
_refine_ls_number_restraints 70
_refine_ls_restrained_S_all 1.006
_refine_ls_R_factor_all 0.0417
_refine_ls_R_factor_gt 0.0345
_refine_ls_shift/su_max 0.004
_refine_ls_shift/su_mean 0.000
_refine_ls_structure_factor_coef Fsqd
_refine_ls_weighting_details 'calc w=1/[\s^2^(Fo^2^)+(0.0269P)^2^+0.0000P] where P=(Fo^2^+2Fc^2^)/3'
_refine_ls_weighting_scheme calc
_refine_ls_wR_factor_gt 0.0757
_refine_ls_wR_factor_ref 0.0785
_reflns_number_gt 13443
_reflns_number_total 14935
_reflns_threshold_expression >2sigma(I)
_cod_data_source_file om0509645si20051110_035206.cif
_cod_data_source_block 2038
_cod_depositor_comments
;
The following automatic conversions were performed:

'_symmetry_cell_setting' value 'Rhombohedral' changed to
'rhombohedral' according to
/home/saulius/struct/CIF-dictionaries/cif_core.dic dictionary named
'cif_core.dic' version 2.4.1 from 2010-06-29.

Automatic conversion script
Id: cif_fix_values 1715 2011-07-08 13:25:40Z adriana 
;
_cod_original_cell_volume 21913.3(13)
_cod_original_sg_symbol_H-M R3
_cod_database_code 4074872

loop_
_symmetry_equiv_pos_as_xyz
'x, y, z'
'-y, x-y, z'
'-x+y, -x, z'
'x+2/3, y+1/3, z+1/3'
'-y+2/3, x-y+1/3, z+1/3'
'-x+y+2/3, -x+1/3, z+1/3'
'x+1/3, y+2/3, z+2/3'
'-y+1/3, x-y+2/3, z+2/3'
'-x+y+1/3, -x+2/3, z+2/3'

loop_
_atom_site_label
_atom_site_type_symbol
_atom_site_fract_x
_atom_site_fract_y
_atom_site_fract_z
_atom_site_U_iso_or_equiv
_atom_site_adp_type
_atom_site_occupancy
_atom_site_symmetry_multiplicity
_atom_site_calc_flag
_atom_site_refinement_flags
_atom_site_disorder_assembly
_atom_site_disorder_group
Pt1 Pt 0.282104(12) 0.094154(12) 0.833275(5) 0.03481(7) Uani 1 1 d . . .
Se1 Se 0.33176(6) 0.25854(6) 0.940845(18) 0.0770(3) Uani 1 1 d . . .
Cl1 Cl 0.47522(10) 0.36342(10) 0.87961(4) 0.0644(5) Uani 1 1 d . . .
P1 P 0.30301(9) 0.20213(9) 0.84975(3) 0.0361(4) Uani 1 1 d . . .
P2 P 0.38901(8) 0.12278(9) 0.84941(3) 0.0363(4) Uani 1 1 d . . .
O22 O 0.3320(2) 0.1659(2) 0.89449(8) 0.0453(11) Uani 1 1 d . . .
N12 N 0.1813(3) 0.0631(3) 0.81583(12) 0.0423(14) Uani 1 1 d . . .
C1 C 0.2553(3) -0.0063(3) 0.82003(13) 0.0392(15) Uani 1 1 d . . .
C2 C 0.2839(4) -0.0507(4) 0.82793(15) 0.0500(18) Uani 1 1 d . . .
H2 H 0.3223 -0.0328 0.8391 0.060 Uiso 1 1 calc R . .
C3 C 0.2545(4) -0.1195(4) 0.81904(16) 0.056(2) Uani 1 1 d . . .
H3 H 0.2752 -0.1470 0.8237 0.068 Uiso 1 1 calc R . .
C4 C 0.1950(4) -0.1501(4) 0.80328(15) 0.0516(18) Uani 1 1 d . . .
C5 C 0.1618(5) -0.2221(4) 0.79576(19) 0.071(3) Uani 1 1 d . . .
H5 H 0.1790 -0.2514 0.8018 0.086 Uiso 1 1 calc R . .
C6 C 0.1055(5) -0.2502(5) 0.7800(2) 0.076(3) Uani 1 1 d . . .
H6 H 0.0855 -0.2978 0.7746 0.091 Uiso 1 1 calc R . .
C7 C 0.0776(5) -0.2079(5) 0.77172(18) 0.067(2) Uani 1 1 d . . .
H7 H 0.0377 -0.2279 0.7612 0.080 Uiso 1 1 calc R . .
C8 C 0.1072(4) -0.1377(4) 0.77874(15) 0.0504(18) Uani 1 1 d . . .
H8 H 0.0879 -0.1100 0.7728 0.060 Uiso 1 1 calc R . .
C9 C 0.1669(3) -0.1065(4) 0.79505(13) 0.0415(16) Uani 1 1 d . . .
C10 C 0.1991(3) -0.0341(3) 0.80376(13) 0.0410(16) Uani 1 1 d . . .
C11 C 0.1735(4) 0.0148(4) 0.79440(14) 0.0447(16) Uani 1 1 d . . .
H11 H 0.1224 -0.0139 0.7898 0.054 Uiso 1 1 calc R . .
C13 C 0.2159(5) 0.0549(4) 0.77228(15) 0.064(2) Uani 1 1 d . . .
H13A H 0.1945 0.0806 0.7649 0.095 Uiso 1 1 calc R . .
H13B H 0.2163 0.0215 0.7604 0.095 Uiso 1 1 calc R . .
H13C H 0.2645 0.0885 0.7773 0.095 Uiso 1 1 calc R . .
C15 C 0.1237(4) 0.0225(4) 0.83403(15) 0.0501(18) Uani 1 1 d . . .
H15A H 0.1316 0.0517 0.8486 0.075 Uiso 1 1 calc R . .
H15B H 0.1239 -0.0207 0.8386 0.075 Uiso 1 1 calc R . .
H15C H 0.0779 0.0101 0.8268 0.075 Uiso 1 1 calc R . .
C14 C 0.1718(4) 0.1235(4) 0.80647(17) 0.060(2) Uani 1 1 d . . .
H14A H 0.1288 0.1043 0.7965 0.089 Uiso 1 1 calc R . .
H14B H 0.2128 0.1554 0.7965 0.089 Uiso 1 1 calc R . .
H14C H 0.1678 0.1496 0.8204 0.089 Uiso 1 1 calc R . .
C16 C 0.3648(4) 0.2193(4) 0.87567(13) 0.0403(16) Uani 1 1 d . . .
C17 C 0.4280(3) 0.2063(4) 0.86802(13) 0.0426(16) Uani 1 1 d . . .
H17 H 0.4652 0.2474 0.8586 0.051 Uiso 1 1 calc R . .
C18 C 0.4550(4) 0.2021(4) 0.89381(14) 0.0539(19) Uani 1 1 d . . .
H18A H 0.4998 0.2458 0.8977 0.065 Uiso 1 1 calc R . .
H18B H 0.4621 0.1610 0.8952 0.065 Uiso 1 1 calc R . .
C19 C 0.3937(4) 0.1937(4) 0.91061(14) 0.0510(18) Uani 1 1 d . . .
H19 H 0.3864 0.1638 0.9254 0.061 Uiso 1 1 calc R . .
C20 C 0.4052(4) 0.2670(5) 0.91652(15) 0.0574(19) Uani 1 1 d . . .
H20 H 0.4542 0.2993 0.9226 0.069 Uiso 1 1 calc R . .
C21 C 0.3938(4) 0.2892(4) 0.89081(14) 0.0473(17) Uani 1 1 d . . .
H21 H 0.3566 0.3031 0.8918 0.057 Uiso 1 1 calc R . .
C23 C 0.2291(3) 0.2089(4) 0.86300(14) 0.0432(16) Uani 1 1 d . . .
C24 C 0.1935(4) 0.1671(4) 0.88342(15) 0.057(2) Uani 1 1 d . . .
H24 H 0.2103 0.1388 0.8908 0.069 Uiso 1 1 calc R . .
C25 C 0.1347(4) 0.1663(5) 0.89300(17) 0.069(2) Uani 1 1 d . . .
H25 H 0.1097 0.1359 0.9063 0.083 Uiso 1 1 calc R . .
C26 C 0.1119(5) 0.2110(6) 0.88294(18) 0.074(3) Uani 1 1 d . . .
H26 H 0.0733 0.2129 0.8901 0.088 Uiso 1 1 calc R . .
C27 C 0.1457(5) 0.2521(5) 0.8627(2) 0.072(3) Uani 1 1 d . . .
H27 H 0.1291 0.2808 0.8556 0.087 Uiso 1 1 calc R . .
C28 C 0.2042(4) 0.2515(4) 0.85254(16) 0.0543(19) Uani 1 1 d . . .
H28 H 0.2271 0.2797 0.8386 0.065 Uiso 1 1 calc R . .
C29 C 0.3552(4) 0.2814(3) 0.83051(14) 0.0437(16) Uani 1 1 d . . .
C30 C 0.3895(4) 0.2745(4) 0.81019(14) 0.0494(18) Uani 1 1 d . . .
H30 H 0.3821 0.2294 0.8055 0.059 Uiso 1 1 calc R . .
C31 C 0.4352(4) 0.3348(4) 0.79677(16) 0.061(2) Uani 1 1 d . . .
H31 H 0.4599 0.3303 0.7832 0.074 Uiso 1 1 calc R . .
C32 C 0.4452(4) 0.3991(4) 0.80247(16) 0.062(2) Uani 1 1 d . . .
H32 H 0.4759 0.4389 0.7928 0.075 Uiso 1 1 calc R . .
C33 C 0.4105(5) 0.4072(4) 0.82262(17) 0.063(2) Uani 1 1 d . . .
H33 H 0.4173 0.4524 0.8268 0.076 Uiso 1 1 calc R . .
C34 C 0.3658(4) 0.3483(4) 0.83641(15) 0.0461(17) Uani 1 1 d . . .
H34 H 0.3421 0.3534 0.8501 0.055 Uiso 1 1 calc R . .
C35 C 0.4574(3) 0.1437(3) 0.82580(13) 0.0394(15) Uani 1 1 d . . .
C36 C 0.4370(4) 0.1153(4) 0.80248(15) 0.057(2) Uani 1 1 d . . .
H36 H 0.3886 0.0833 0.7990 0.069 Uiso 1 1 calc R . .
C37 C 0.4881(5) 0.1343(5) 0.78421(17) 0.071(2) Uani 1 1 d . . .
H37 H 0.4744 0.1145 0.7683 0.085 Uiso 1 1 calc R . .
C38 C 0.5578(6) 0.1812(5) 0.7890(2) 0.075(3) Uani 1 1 d . . .
H38 H 0.5919 0.1945 0.7764 0.090 Uiso 1 1 calc R . .
C39 C 0.5788(5) 0.2092(5) 0.8122(2) 0.079(3) Uani 1 1 d . . .
H39 H 0.6272 0.2415 0.8155 0.095 Uiso 1 1 calc R . .
C40 C 0.5286(4) 0.1898(4) 0.83079(18) 0.057(2) Uani 1 1 d . . .
H40 H 0.5429 0.2081 0.8468 0.068 Uiso 1 1 calc R . .
C41 C 0.3886(4) 0.0553(4) 0.86936(14) 0.0451(17) Uani 1 1 d . . .
C42 C 0.4420(4) 0.0368(4) 0.86809(19) 0.066(2) Uani 1 1 d . . .
H42 H 0.4807 0.0612 0.8572 0.079 Uiso 1 1 calc R . .
C43 C 0.4376(5) -0.0173(5) 0.8828(2) 0.088(3) Uani 1 1 d . . .
H43 H 0.4732 -0.0301 0.8818 0.106 Uiso 1 1 calc R . .
C44 C 0.3816(6) -0.0525(6) 0.8988(2) 0.103(4) Uani 1 1 d . . .
H44 H 0.3792 -0.0894 0.9087 0.124 Uiso 1 1 calc R . .
C45 C 0.3288(6) -0.0349(5) 0.9007(2) 0.083(3) Uani 1 1 d . . .
H45 H 0.2912 -0.0590 0.9120 0.100 Uiso 1 1 calc R . .
C46 C 0.3317(4) 0.0190(4) 0.88573(17) 0.062(2) Uani 1 1 d . . .
H46 H 0.2954 0.0308 0.8866 0.074 Uiso 1 1 calc R . .
C47 C 0.3339(5) 0.3445(5) 0.93242(16) 0.065(2) Uani 1 1 d . . .
C48 C 0.2780(6) 0.3418(6) 0.9195(3) 0.097(4) Uani 1 1 d . . .
H48 H 0.2373 0.2977 0.9158 0.116 Uiso 1 1 calc R . .
C49 C 0.2830(8) 0.4076(8) 0.9117(3) 0.124(5) Uani 1 1 d . . .
H49 H 0.2446 0.4066 0.9032 0.149 Uiso 1 1 calc R . .
C50 C 0.3442(8) 0.4732(7) 0.9166(3) 0.117(4) Uani 1 1 d . . .
H50 H 0.3492 0.5160 0.9103 0.140 Uiso 1 1 calc R . .
C51 C 0.3966(6) 0.4734(6) 0.9308(2) 0.094(3) Uani 1 1 d . . .
H51 H 0.4364 0.5172 0.9355 0.113 Uiso 1 1 calc R . .
C52 C 0.3920(5) 0.4100(5) 0.9385(2) 0.082(3) Uani 1 1 d . . .
H52 H 0.4291 0.4116 0.9480 0.098 Uiso 1 1 calc R . .
Pt1A Pt 1.015096(12) 0.384412(13) 0.676653(5) 0.03770(7) Uani 1 1 d . . .
Se1A Se 0.99697(5) 0.67818(4) 0.669650(16) 0.0605(2) Uani 1 1 d . . .
Cl1A Cl 0.95618(11) 0.56161(11) 0.73876(4) 0.0574(5) Uani 1 1 d . . .
P1A P 1.05311(9) 0.49357(9) 0.69461(4) 0.0402(4) Uani 1 1 d . . .
P2A P 0.90427(8) 0.36323(8) 0.68371(3) 0.0351(4) Uani 1 1 d . . .
O22A O 0.9609(2) 0.5197(2) 0.66909(8) 0.0380(10) Uiso 1 1 d . . .
N12A N 1.1174(3) 0.3904(3) 0.67434(14) 0.0532(17) Uani 1 1 d . . .
C1A C 0.9890(3) 0.2944(4) 0.65585(13) 0.0425(16) Uani 1 1 d . . .
C2A C 0.9332(4) 0.2585(4) 0.63881(15) 0.0478(18) Uani 1 1 d . . .
H2A H 0.8968 0.2700 0.6379 0.057 Uiso 1 1 calc R . .
C3A C 0.9307(4) 0.2069(4) 0.62345(15) 0.0478(17) Uani 1 1 d . . .
H3A H 0.8948 0.1866 0.6114 0.057 Uiso 1 1 calc R . .
C4A C 0.9813(4) 0.1835(3) 0.62539(14) 0.0458(17) Uani 1 1 d . . .
C5A C 0.9785(4) 0.1294(3) 0.60994(14) 0.0512(19) Uani 1 1 d . . .
H5A H 0.9424 0.1078 0.5980 0.061 Uiso 1 1 calc R . .
C6A C 1.0286(5) 0.1087(4) 0.61250(17) 0.060(2) Uani 1 1 d . . .
H6A H 1.0271 0.0735 0.6019 0.072 Uiso 1 1 calc R . .
C7A C 1.0812(5) 0.1383(4) 0.63022(18) 0.062(2) Uani 1 1 d . . .
H7A H 1.1138 0.1219 0.6321 0.074 Uiso 1 1 calc R . .
C8A C 1.0856(4) 0.1919(4) 0.64512(16) 0.0509(19) Uani 1 1 d . . .
H8A H 1.1222 0.2126 0.6570 0.061 Uiso 1 1 calc R . .
C9A C 1.0370(4) 0.2165(3) 0.64303(15) 0.0469(17) Uani 1 1 d . . .
C10A C 1.0406(3) 0.2731(3) 0.65752(14) 0.0426(17) Uani 1 1 d . . .
C11A C 1.0996(4) 0.3127(4) 0.67548(17) 0.054(2) Uani 1 1 d . . .
H11A H 1.1419 0.3100 0.6700 0.065 Uiso 1 1 calc R . .
C13A C 1.0802(5) 0.2829(4) 0.70153(17) 0.064(2) Uani 1 1 d . . .
H13D H 1.0459 0.2945 0.7085 0.097 Uiso 1 1 calc R . .
H13E H 1.1229 0.3037 0.7117 0.097 Uiso 1 1 calc R . .
H13F H 1.0596 0.2314 0.7011 0.097 Uiso 1 1 calc R . .
C14A C 1.1703(4) 0.4330(5) 0.6940(2) 0.070(3) Uani 1 1 d . . .
H14D H 1.2107 0.4252 0.6931 0.105 Uiso 1 1 calc R . .
H14E H 1.1479 0.4181 0.7101 0.105 Uiso 1 1 calc R . .
H14F H 1.1866 0.4833 0.6916 0.105 Uiso 1 1 calc R . .
C15A C 1.1495(4) 0.4197(4) 0.64967(19) 0.067(3) Uani 1 1 d . . .
H15D H 1.1574 0.4678 0.6480 0.100 Uiso 1 1 calc R . .
H15E H 1.1172 0.3897 0.6368 0.100 Uiso 1 1 calc R . .
H15F H 1.1947 0.4207 0.6482 0.100 Uiso 1 1 calc R . .
C16A C 0.9761(3) 0.5088(3) 0.69386(13) 0.0388(15) Uani 1 1 d . . .
C17A C 0.9043(3) 0.4400(3) 0.70031(13) 0.0363(15) Uani 1 1 d . . .
H17A H 0.8991 0.4318 0.7184 0.044 Uiso 1 1 calc R . .
C18A C 0.8515(3) 0.4623(3) 0.69052(14) 0.0411(16) Uani 1 1 d . . .
H18C H 0.8292 0.4742 0.7041 0.049 Uiso 1 1 calc R . .
H18D H 0.8142 0.4245 0.6804 0.049 Uiso 1 1 calc R . .
C19A C 0.9007(3) 0.5293(3) 0.67477(14) 0.0432(16) Uani 1 1 d . . .
H19A H 0.8770 0.5350 0.6600 0.052 Uiso 1 1 calc R . .
C20A C 0.9381(4) 0.5961(3) 0.69079(13) 0.0434(16) Uani 1 1 d . . .
H20A H 0.9038 0.6033 0.7007 0.052 Uiso 1 1 calc R . .
C21A C 0.9852(4) 0.5775(4) 0.70708(13) 0.0409(16) Uani 1 1 d . . .
H21A H 1.0357 0.6162 0.7062 0.049 Uiso 1 1 calc R . .
C29A C 1.0761(4) 0.5022(4) 0.72694(16) 0.0546(19) Uani 1 1 d . . .
C30A C 1.0521(5) 0.4387(5) 0.74011(18) 0.070(2) Uani 1 1 d . . .
H30A H 1.0262 0.3946 0.7319 0.083 Uiso 1 1 calc R . .
C31A C 1.0662(6) 0.4401(7) 0.7655(2) 0.097(3) Uani 1 1 d . . .
H31A H 1.0508 0.3971 0.7742 0.116 Uiso 1 1 calc R . .
C32A C 1.1030(7) 0.5052(9) 0.7779(2) 0.111(4) Uani 1 1 d . . .
H32A H 1.1118 0.5068 0.7950 0.133 Uiso 1 1 calc R . .
C33A C 1.1258(7) 0.5662(8) 0.7648(2) 0.103(4) Uani 1 1 d . . .
H33A H 1.1519 0.6103 0.7729 0.123 Uiso 1 1 calc R . .
C34A C 1.1124(5) 0.5660(6) 0.7402(2) 0.081(3) Uani 1 1 d . . .
H34A H 1.1279 0.6096 0.7320 0.098 Uiso 1 1 calc R . .
C23A C 1.1203(3) 0.5661(4) 0.67614(18) 0.051(2) Uani 1 1 d . . .
C24A C 1.1868(4) 0.6154(4) 0.6849(2) 0.069(3) Uani 1 1 d . . .
H24A H 1.1976 0.6161 0.7017 0.083 Uiso 1 1 calc R . .
C25A C 1.2371(5) 0.6635(5) 0.6690(3) 0.100(5) Uani 1 1 d . . .
H25A H 1.2826 0.6969 0.6750 0.120 Uiso 1 1 calc R . .
C26A C 1.2215(7) 0.6631(6) 0.6444(3) 0.108(5) Uani 1 1 d . . .
H26A H 1.2561 0.6968 0.6336 0.129 Uiso 1 1 calc R . .
C27A C 1.1565(6) 0.6145(5) 0.6355(2) 0.090(3) Uani 1 1 d . . .
H27A H 1.1460 0.6139 0.6187 0.108 Uiso 1 1 calc R . .
C28A C 1.1062(5) 0.5660(5) 0.65140(19) 0.070(2) Uani 1 1 d . . .
H28A H 1.0612 0.5320 0.6452 0.084 Uiso 1 1 calc R . .
C35A C 0.8581(3) 0.2890(3) 0.70499(13) 0.0367(15) Uani 1 1 d . . .
C36A C 0.8754(4) 0.2349(4) 0.70629(15) 0.0484(18) Uani 1 1 d . . .
H36A H 0.9095 0.2356 0.6954 0.058 Uiso 1 1 calc R . .
C37A C 0.8435(4) 0.1811(4) 0.72314(15) 0.0520(19) Uani 1 1 d . . .
H37A H 0.8562 0.1454 0.7237 0.062 Uiso 1 1 calc R . .
C38A C 0.7946(4) 0.1782(4) 0.73891(14) 0.0497(18) Uani 1 1 d . . .
H38A H 0.7744 0.1416 0.7507 0.060 Uiso 1 1 calc R . .
C39A C 0.7737(4) 0.2286(4) 0.73788(14) 0.0504(18) Uani 1 1 d . . .
H39A H 0.7376 0.2251 0.7484 0.060 Uiso 1 1 calc R . .
C40A C 0.8065(3) 0.2853(4) 0.72097(14) 0.0452(17) Uani 1 1 d . . .
H40A H 0.7934 0.3207 0.7205 0.054 Uiso 1 1 calc R . .
C41A C 0.8455(3) 0.3434(3) 0.65727(13) 0.0385(15) Uani 1 1 d . . .
C42A C 0.7740(3) 0.2930(4) 0.65810(15) 0.0493(18) Uani 1 1 d . . .
H42A H 0.7540 0.2678 0.6728 0.059 Uiso 1 1 calc R . .
C43A C 0.7319(4) 0.2792(4) 0.63773(17) 0.060(2) Uani 1 1 d . . .
H43A H 0.6833 0.2443 0.6386 0.072 Uiso 1 1 calc R . .
C44A C 0.7589(4) 0.3151(4) 0.61616(16) 0.056(2) Uani 1 1 d . . .
H44A H 0.7294 0.3042 0.6022 0.067 Uiso 1 1 calc R . .
C45A C 0.8291(4) 0.3670(4) 0.61502(15) 0.0513(18) Uani 1 1 d . . .
H45A H 0.8475 0.3934 0.6004 0.062 Uiso 1 1 calc R . .
C46A C 0.8730(4) 0.3809(4) 0.63503(15) 0.0501(18) Uani 1 1 d . . .
H46A H 0.9217 0.4156 0.6339 0.060 Uiso 1 1 calc R . .
C47A C 0.9791(4) 0.7482(3) 0.68419(13) 0.0434(16) Uani 1 1 d . . .
C48A C 1.0141(4) 0.7829(4) 0.70545(15) 0.0548(19) Uani 1 1 d . . .
H48A H 1.0446 0.7701 0.7135 0.066 Uiso 1 1 calc R . .
C49A C 1.0038(5) 0.8382(4) 0.71509(18) 0.068(2) Uani 1 1 d . . .
H49A H 1.0277 0.8628 0.7295 0.081 Uiso 1 1 calc R . .
C50A C 0.9591(5) 0.8552(5) 0.70328(18) 0.067(2) Uani 1 1 d . . .
H50A H 0.9520 0.8917 0.7095 0.080 Uiso 1 1 calc R . .
C51A C 0.9246(5) 0.8200(5) 0.6825(2) 0.079(3) Uani 1 1 d . . .
H51A H 0.8935 0.8325 0.6747 0.095 Uiso 1 1 calc R . .
C52A C 0.9335(4) 0.7665(4) 0.67251(16) 0.057(2) Uani 1 1 d . . .
H52A H 0.9092 0.7429 0.6580 0.069 Uiso 1 1 calc R . .
B1 B 1.0000 0.0000 0.9162(2) 0.075(5) Uani 1 3 d SD . .
F1 F 1.0000 0.0000 0.8910(2) 0.124(4) Uani 1 3 d SD . .
F2 F 0.9901(4) 0.0537(3) 0.92467(15) 0.122(2) Uani 1 1 d D . .
B2 B 0.6667 0.3333 0.72906(17) 0.044(3) Uani 1 3 d SD . .
F3 F 0.7345(2) 0.3824(2) 0.73686(11) 0.0772(15) Uani 1 1 d D . .
F4 F 0.6667 0.3333 0.70399(16) 0.115(4) Uani 1 3 d SD . .
B3 B 0.0000 1.0000 0.76133(16) 0.047(3) Uani 1 3 d SD . .
F5 F 0.0350(3) 0.9661(3) 0.75318(10) 0.0934(17) Uani 1 1 d D . .
F6 F 0.0000 1.0000 0.78648(14) 0.073(2) Uani 1 3 d SD . .
B4 B 0.3333 0.6667 0.7390(3) 0.128(13) Uani 1 3 d SD . .
F7 F 0.3333 0.6667 0.7640(3) 0.271(13) Uani 1 3 d SD . .
F8 F 0.2969(5) 0.5991(4) 0.7305(2) 0.186(4) Uani 1 1 d D . .
B5 B 0.6667 0.3333 0.8809(2) 0.057(4) Uani 1 3 d SD . .
F9 F 0.6667 0.3333 0.85588(19) 0.186(7) Uani 1 3 d SD . .
F10 F 0.6320(4) 0.3662(4) 0.88953(16) 0.138(3) Uani 1 1 d D . .
B6 B 0.3333 0.6667 0.8865(4) 0.200 Uiso 1 3 d SD . .
F11 F 0.3333 0.6667 0.8587(3) 0.200 Uiso 1 3 d SD A .
F12 F 0.3710(14) 0.6243(14) 0.8884(3) 0.200 Uiso 0.50 1 d PD A 1
F12A F 0.2904(14) 0.5868(7) 0.8888(3) 0.200 Uiso 0.50 1 d PD A 2

loop_
_atom_site_aniso_label
_atom_site_aniso_U_11
_atom_site_aniso_U_22
_atom_site_aniso_U_33
_atom_site_aniso_U_23
_atom_site_aniso_U_13
_atom_site_aniso_U_12
Pt1 0.03022(13) 0.03363(13) 0.03872(13) 0.00164(11) -0.00374(11) 0.01457(11)
Se1 0.1008(7) 0.0859(6) 0.0529(6) -0.0054(5) 0.0108(5) 0.0530(6)
Cl1 0.0479(10) 0.0464(10) 0.0819(16) -0.0076(10) -0.0066(10) 0.0108(9)
P1 0.0333(9) 0.0366(9) 0.0376(9) 0.0014(7) -0.0009(7) 0.0169(7)
P2 0.0312(8) 0.0383(9) 0.0383(10) 0.0017(7) -0.0026(7) 0.0165(7)
O22 0.045(3) 0.053(3) 0.037(3) 0.002(2) -0.004(2) 0.024(2)
N12 0.033(3) 0.037(3) 0.058(4) 0.000(3) -0.014(3) 0.019(2)
C1 0.035(3) 0.040(4) 0.039(4) -0.004(3) 0.003(3) 0.015(3)
C2 0.045(4) 0.049(4) 0.059(5) -0.007(4) -0.006(4) 0.026(4)
C3 0.059(5) 0.055(5) 0.073(6) -0.006(4) -0.006(4) 0.042(4)
C4 0.056(5) 0.043(4) 0.055(5) -0.009(4) -0.001(4) 0.024(4)
C5 0.085(6) 0.043(4) 0.090(7) -0.014(5) -0.017(5) 0.035(5)
C6 0.080(6) 0.050(5) 0.093(7) -0.021(5) -0.005(6) 0.029(5)
C7 0.064(5) 0.060(5) 0.068(6) -0.019(4) -0.012(4) 0.026(4)
C8 0.050(4) 0.048(4) 0.054(5) -0.002(4) 0.002(4) 0.025(4)
C9 0.032(3) 0.042(4) 0.042(4) -0.005(3) 0.006(3) 0.012(3)
C10 0.038(4) 0.040(4) 0.041(4) 0.004(3) 0.003(3) 0.016(3)
C11 0.039(4) 0.041(4) 0.053(4) -0.010(3) -0.009(3) 0.018(3)
C13 0.078(6) 0.061(5) 0.050(5) 0.007(4) -0.010(4) 0.034(5)
C15 0.032(4) 0.048(4) 0.065(5) 0.002(4) 0.003(3) 0.016(3)
C14 0.061(5) 0.046(4) 0.083(6) -0.005(4) -0.027(4) 0.035(4)
C16 0.040(4) 0.050(4) 0.037(4) 0.002(3) 0.000(3) 0.027(3)
C17 0.035(3) 0.045(4) 0.045(4) -0.010(3) -0.005(3) 0.018(3)
C18 0.053(4) 0.062(5) 0.052(5) -0.014(4) -0.020(4) 0.033(4)
C19 0.061(5) 0.065(5) 0.036(4) -0.007(3) -0.017(3) 0.039(4)
C20 0.062(5) 0.071(5) 0.039(4) -0.009(4) -0.008(4) 0.033(4)
C21 0.041(4) 0.045(4) 0.050(5) -0.003(3) 0.000(3) 0.017(3)
C23 0.029(3) 0.049(4) 0.050(4) -0.006(3) -0.004(3) 0.018(3)
C24 0.048(4) 0.062(5) 0.055(5) -0.002(4) -0.002(4) 0.022(4)
C25 0.047(5) 0.095(7) 0.054(5) 0.001(5) 0.008(4) 0.028(5)
C26 0.054(5) 0.111(8) 0.060(6) -0.027(6) -0.003(5) 0.045(5)
C27 0.065(6) 0.084(6) 0.087(8) -0.011(6) -0.013(5) 0.052(5)
C28 0.055(4) 0.059(5) 0.058(5) 0.000(4) 0.001(4) 0.036(4)
C29 0.041(4) 0.038(4) 0.050(4) 0.003(3) -0.010(3) 0.018(3)
C30 0.062(5) 0.046(4) 0.038(4) -0.002(3) -0.002(4) 0.025(4)
C31 0.063(5) 0.062(5) 0.051(5) 0.000(4) 0.014(4) 0.025(4)
C32 0.061(5) 0.054(5) 0.050(5) 0.015(4) 0.005(4) 0.012(4)
C33 0.078(6) 0.038(4) 0.060(6) 0.001(4) -0.004(5) 0.018(4)
C34 0.043(4) 0.044(4) 0.051(5) 0.000(3) 0.002(3) 0.022(3)
C35 0.039(4) 0.036(3) 0.043(4) 0.009(3) 0.008(3) 0.019(3)
C36 0.061(5) 0.061(5) 0.056(5) 0.016(4) 0.010(4) 0.035(4)
C37 0.086(7) 0.094(7) 0.050(5) 0.012(5) 0.013(5) 0.059(6)
C38 0.080(7) 0.070(6) 0.078(7) 0.023(5) 0.038(6) 0.040(5)
C39 0.048(5) 0.067(6) 0.120(10) -0.002(6) 0.018(6) 0.027(4)
C40 0.034(4) 0.047(4) 0.085(6) -0.002(4) 0.009(4) 0.017(3)
C41 0.037(4) 0.040(4) 0.051(5) 0.000(3) -0.013(3) 0.014(3)
C42 0.043(4) 0.065(5) 0.094(7) 0.023(5) -0.004(4) 0.029(4)
C43 0.062(6) 0.075(6) 0.131(10) 0.030(7) -0.015(6) 0.036(5)
C44 0.101(8) 0.071(6) 0.124(10) 0.047(7) -0.025(8) 0.033(6)
C45 0.084(7) 0.070(6) 0.080(7) 0.036(5) 0.015(5) 0.027(5)
C46 0.057(5) 0.054(5) 0.072(6) 0.012(4) 0.008(4) 0.026(4)
C47 0.072(6) 0.071(6) 0.058(5) -0.021(4) 0.007(4) 0.040(5)
C48 0.079(7) 0.081(7) 0.154(12) -0.043(7) -0.020(7) 0.057(6)
C49 0.132(11) 0.157(13) 0.130(11) -0.065(10) -0.059(9) 0.108(11)
C50 0.138(12) 0.100(9) 0.144(13) -0.004(9) 0.003(10) 0.083(9)
C51 0.083(7) 0.096(8) 0.103(9) -0.010(7) 0.010(7) 0.044(6)
C52 0.075(6) 0.078(7) 0.088(8) -0.003(6) 0.000(5) 0.035(6)
Pt1A 0.02795(13) 0.03589(14) 0.04949(16) -0.00495(12) 0.00100(11) 0.01613(11)
Se1A 0.0793(6) 0.0430(4) 0.0553(5) 0.0083(4) 0.0221(4) 0.0278(4)
Cl1A 0.0714(13) 0.0763(13) 0.0396(10) -0.0062(9) 0.0029(9) 0.0483(11)
P1A 0.0308(9) 0.0401(9) 0.0481(11) -0.0070(8) -0.0011(8) 0.0166(7)
P2A 0.0275(8) 0.0322(8) 0.0455(10) 0.0014(7) 0.0034(7) 0.0147(7)
N12A 0.028(3) 0.046(3) 0.085(5) -0.016(3) 0.000(3) 0.018(3)
C1A 0.040(4) 0.041(4) 0.045(4) -0.009(3) 0.004(3) 0.019(3)
C2A 0.047(4) 0.042(4) 0.061(5) -0.006(4) -0.003(4) 0.026(3)
C3A 0.045(4) 0.046(4) 0.049(5) -0.002(3) -0.002(3) 0.020(3)
C4A 0.051(4) 0.032(3) 0.048(4) 0.013(3) 0.022(3) 0.016(3)
C5A 0.059(5) 0.025(3) 0.048(5) 0.005(3) 0.015(4) 0.005(3)
C6A 0.076(6) 0.041(4) 0.069(6) -0.001(4) 0.022(5) 0.034(4)
C7A 0.062(5) 0.055(5) 0.079(6) 0.004(4) 0.014(5) 0.037(4)
C8A 0.043(4) 0.043(4) 0.072(6) -0.008(4) 0.008(4) 0.026(3)
C9A 0.038(4) 0.034(4) 0.062(5) -0.001(3) 0.008(3) 0.013(3)
C10A 0.033(3) 0.039(4) 0.055(5) -0.006(3) 0.007(3) 0.018(3)
C11A 0.038(4) 0.052(4) 0.080(6) -0.014(4) -0.005(4) 0.030(4)
C13A 0.072(5) 0.061(5) 0.075(6) -0.014(5) -0.014(5) 0.045(5)
C14A 0.034(4) 0.070(6) 0.108(8) -0.035(5) -0.020(4) 0.028(4)
C15A 0.043(4) 0.049(4) 0.105(8) 0.004(5) 0.031(5) 0.020(4)
C16A 0.038(4) 0.037(3) 0.043(4) -0.001(3) 0.004(3) 0.020(3)
C17A 0.038(3) 0.034(3) 0.035(4) -0.006(3) 0.006(3) 0.017(3)
C18A 0.037(3) 0.040(4) 0.052(4) -0.005(3) -0.002(3) 0.024(3)
C19A 0.040(4) 0.041(4) 0.054(5) -0.007(3) -0.008(3) 0.025(3)
C20A 0.058(4) 0.034(3) 0.042(4) 0.003(3) 0.014(3) 0.026(3)
C21A 0.042(4) 0.042(4) 0.038(4) -0.007(3) 0.001(3) 0.021(3)
C29A 0.040(4) 0.065(5) 0.059(5) -0.004(4) -0.003(4) 0.026(4)
C30A 0.061(5) 0.092(7) 0.064(6) -0.001(5) 0.001(4) 0.044(5)
C31A 0.109(9) 0.134(10) 0.075(8) 0.017(7) -0.004(7) 0.081(8)
C32A 0.121(10) 0.171(14) 0.066(8) -0.019(9) -0.026(7) 0.092(11)
C33A 0.104(9) 0.156(12) 0.065(7) -0.039(8) -0.040(7) 0.078(9)
C34A 0.074(6) 0.103(7) 0.086(7) -0.041(6) -0.028(5) 0.058(6)
C23A 0.028(3) 0.036(4) 0.089(7) -0.011(4) 0.003(4) 0.015(3)
C24A 0.037(4) 0.040(4) 0.128(9) -0.013(5) 0.002(5) 0.017(4)
C25A 0.044(5) 0.038(5) 0.216(16) -0.002(8) 0.032(8) 0.019(4)
C26A 0.083(9) 0.064(7) 0.185(15) 0.035(9) 0.068(10) 0.043(7)
C27A 0.083(7) 0.072(7) 0.115(9) 0.022(6) 0.047(7) 0.038(6)
C28A 0.058(5) 0.063(5) 0.077(7) 0.012(5) 0.024(5) 0.022(4)
C35A 0.029(3) 0.030(3) 0.047(4) 0.001(3) -0.006(3) 0.012(3)
C36A 0.049(4) 0.046(4) 0.051(5) 0.001(4) -0.003(3) 0.025(3)
C37A 0.054(4) 0.047(4) 0.057(5) 0.007(4) -0.007(4) 0.027(4)
C38A 0.048(4) 0.048(4) 0.046(4) 0.014(3) -0.002(4) 0.019(4)
C39A 0.047(4) 0.047(4) 0.045(4) 0.009(3) 0.011(3) 0.015(3)
C40A 0.036(4) 0.041(4) 0.056(5) 0.006(3) 0.001(3) 0.018(3)
C41A 0.039(4) 0.034(3) 0.049(4) 0.000(3) 0.002(3) 0.023(3)
C42A 0.030(3) 0.049(4) 0.056(5) 0.005(4) -0.003(3) 0.011(3)
C43A 0.046(4) 0.063(5) 0.066(6) -0.002(4) -0.017(4) 0.022(4)
C44A 0.065(5) 0.061(5) 0.055(5) -0.012(4) -0.015(4) 0.042(4)
C45A 0.070(5) 0.052(4) 0.045(4) 0.005(3) -0.002(4) 0.041(4)
C46A 0.056(4) 0.049(4) 0.054(5) 0.004(4) 0.007(4) 0.033(4)
C47A 0.051(4) 0.036(4) 0.040(4) 0.000(3) -0.004(3) 0.019(3)
C48A 0.059(5) 0.047(4) 0.059(5) -0.001(4) -0.008(4) 0.028(4)
C49A 0.077(6) 0.055(5) 0.069(6) -0.020(4) -0.016(5) 0.032(5)
C50A 0.082(6) 0.058(5) 0.069(6) -0.009(5) -0.005(5) 0.042(5)
C51A 0.074(6) 0.081(6) 0.102(8) 0.006(6) -0.015(6) 0.054(5)
C52A 0.061(5) 0.054(5) 0.057(5) -0.005(4) -0.016(4) 0.028(4)
B1 0.057(7) 0.057(7) 0.111(18) 0.000 0.000 0.028(3)
F1 0.130(6) 0.130(6) 0.113(11) 0.000 0.000 0.065(3)
F2 0.117(5) 0.102(5) 0.149(7) -0.003(4) 0.023(5) 0.058(4)
B2 0.040(5) 0.040(5) 0.052(9) 0.000 0.000 0.020(2)
F3 0.051(3) 0.057(3) 0.117(5) -0.008(3) -0.015(3) 0.023(2)
F4 0.132(6) 0.132(6) 0.082(8) 0.000 0.000 0.066(3)
B3 0.039(5) 0.039(5) 0.062(10) 0.000 0.000 0.020(2)
F5 0.110(4) 0.111(4) 0.096(4) -0.034(3) -0.014(3) 0.083(4)
F6 0.078(3) 0.078(3) 0.064(6) 0.000 0.000 0.0389(17)
B4 0.069(9) 0.069(9) 0.24(4) 0.000 0.000 0.035(5)
F7 0.35(2) 0.35(2) 0.118(16) 0.000 0.000 0.173(11)
F8 0.151(7) 0.112(6) 0.291(14) -0.003(7) 0.010(8) 0.063(6)
B5 0.042(5) 0.042(5) 0.089(14) 0.000 0.000 0.021(3)
F9 0.239(12) 0.239(12) 0.080(10) 0.000 0.000 0.119(6)
F10 0.108(5) 0.130(6) 0.200(9) -0.014(6) 0.021(5) 0.078(5)

loop_
_atom_type_symbol
_atom_type_description
_atom_type_scat_dispersion_real
_atom_type_scat_dispersion_imag
_atom_type_scat_source
C C 0.0033 0.0016 'International Tables Vol C Tables 4.2.6.8 and 6.1.1.4'
H H 0.0000 0.0000 'International Tables Vol C Tables 4.2.6.8 and 6.1.1.4'
B B 0.0013 0.0007 'International Tables Vol C Tables 4.2.6.8 and 6.1.1.4'
N N 0.0061 0.0033 'International Tables Vol C Tables 4.2.6.8 and 6.1.1.4'
F F 0.0171 0.0103 'International Tables Vol C Tables 4.2.6.8 and 6.1.1.4'
P P 0.1023 0.0942 'International Tables Vol C Tables 4.2.6.8 and 6.1.1.4'
Cl Cl 0.1484 0.1585 'International Tables Vol C Tables 4.2.6.8 and 6.1.1.4'
Se Se -0.0929 2.2259 'International Tables Vol C Tables 4.2.6.8 and 6.1.1.4'
Pt Pt -1.7033 8.3905 'International Tables Vol C Tables 4.2.6.8 and 6.1.1.4'
O O 0.0106 0.0060 'International Tables Vol C Tables 4.2.6.8 and 6.1.1.4'

loop_
_geom_angle_atom_site_label_1
_geom_angle_atom_site_label_2
_geom_angle_atom_site_label_3
_geom_angle
_geom_angle_site_symmetry_1
_geom_angle_site_symmetry_3
C1 Pt1 N12 79.2(2) . .
C1 Pt1 P2 97.63(19) . .
N12 Pt1 P2 176.05(17) . .
C1 Pt1 P1 175.27(18) . .
N12 Pt1 P1 98.08(15) . .
P2 Pt1 P1 85.27(6) . .
C47 Se1 C20 97.0(3) . .
C23 P1 C29 107.6(3) . .
C23 P1 C16 105.1(3) . .
C29 P1 C16 101.5(3) . .
C23 P1 Pt1 119.6(2) . .
C29 P1 Pt1 116.1(2) . .
C16 P1 Pt1 104.6(2) . .
C41 P2 C35 107.1(3) . .
C41 P2 C17 106.0(3) . .
C35 P2 C17 102.7(3) . .
C41 P2 Pt1 114.8(2) . .
C35 P2 Pt1 112.8(2) . .
C17 P2 Pt1 112.5(2) . .
C16 O22 C19 96.4(5) . .
C15 N12 C14 107.3(6) . .
C15 N12 C11 109.3(5) . .
C14 N12 C11 108.8(6) . .
C15 N12 Pt1 108.3(4) . .
C14 N12 Pt1 115.6(4) . .
C11 N12 Pt1 107.4(4) . .
C10 C1 C2 118.6(6) . .
C10 C1 Pt1 113.7(5) . .
C2 C1 Pt1 127.3(5) . .
C3 C2 C1 119.7(7) . .
C2 C3 C4 122.6(7) . .
C3 C4 C5 122.4(7) . .
C3 C4 C9 118.2(6) . .
C5 C4 C9 119.4(7) . .
C6 C5 C4 121.6(8) . .
C5 C6 C7 119.5(8) . .
C8 C7 C6 121.4(8) . .
C7 C8 C9 120.3(7) . .
C4 C9 C8 117.8(6) . .
C4 C9 C10 119.0(6) . .
C8 C9 C10 123.2(6) . .
C1 C10 C9 121.8(6) . .
C1 C10 C11 117.7(6) . .
C9 C10 C11 120.5(6) . .
C13 C11 C10 110.0(6) . .
C13 C11 N12 113.0(6) . .
C10 C11 N12 105.8(6) . .
O22 C16 C21 101.9(5) . .
O22 C16 C17 99.6(5) . .
C21 C16 C17 110.4(6) . .
O22 C16 P1 111.2(4) . .
C21 C16 P1 119.9(5) . .
C17 C16 P1 111.6(5) . .
C18 C17 C16 99.2(6) . .
C18 C17 P2 115.9(5) . .
C16 C17 P2 107.6(4) . .
C17 C18 C19 102.4(5) . .
O22 C19 C20 101.3(5) . .
O22 C19 C18 104.6(6) . .
C20 C19 C18 108.7(7) . .
C19 C20 C21 99.7(6) . .
C19 C20 Se1 109.7(6) . .
C21 C20 Se1 112.4(5) . .
C20 C21 C16 103.0(6) . .
C20 C21 Cl1 110.3(5) . .
C16 C21 Cl1 115.5(5) . .
C24 C23 C28 118.7(7) . .
C24 C23 P1 118.9(6) . .
C28 C23 P1 122.4(6) . .
C25 C24 C23 121.2(8) . .
C24 C25 C26 119.5(9) . .
C27 C26 C25 120.2(8) . .
C26 C27 C28 120.4(8) . .
C27 C28 C23 120.0(8) . .
C30 C29 C34 118.8(7) . .
C30 C29 P1 117.8(5) . .
C34 C29 P1 123.3(6) . .
C29 C30 C31 119.1(7) . .
C32 C31 C30 121.9(8) . .
C31 C32 C33 120.0(8) . .
C34 C33 C32 119.0(7) . .
C33 C34 C29 121.2(7) . .
C36 C35 C40 119.7(7) . .
C36 C35 P2 119.4(5) . .
C40 C35 P2 120.8(6) . .
C35 C36 C37 119.5(8) . .
C38 C37 C36 120.5(9) . .
C37 C38 C39 120.5(8) . .
C38 C39 C40 119.7(9) . .
C35 C40 C39 120.0(9) . .
C46 C41 C42 119.5(7) . .
C46 C41 P2 118.6(6) . .
C42 C41 P2 121.9(6) . .
C43 C42 C41 119.8(9) . .
C44 C43 C42 120.2(9) . .
C43 C44 C45 121.3(9) . .
C44 C45 C46 119.3(9) . .
C41 C46 C45 119.8(8) . .
C48 C47 C52 119.6(9) . .
C48 C47 Se1 119.5(7) . .
C52 C47 Se1 120.9(8) . .
C47 C48 C49 118.7(10) . .
C50 C49 C48 120.8(11) . .
C51 C50 C49 118.2(12) . .
C50 C51 C52 121.0(11) . .
C47 C52 C51 121.4(11) . .
C1A Pt1A N12A 79.2(2) . .
C1A Pt1A P2A 98.05(19) . .
N12A Pt1A P2A 170.19(19) . .
C1A Pt1A P1A 171.5(2) . .
N12A Pt1A P1A 97.72(16) . .
P2A Pt1A P1A 86.23(6) . .
C47A Se1A C20A 100.4(3) . .
C29A P1A C23A 112.7(4) . .
C29A P1A C16A 103.2(3) . .
C23A P1A C16A 103.7(3) . .
C29A P1A Pt1A 117.2(3) . .
C23A P1A Pt1A 112.1(3) . .
C16A P1A Pt1A 106.4(2) . .
C35A P2A C41A 106.3(3) . .
C35A P2A C17A 103.5(3) . .
C41A P2A C17A 106.0(3) . .
C35A P2A Pt1A 110.4(2) . .
C41A P2A Pt1A 117.7(2) . .
C17A P2A Pt1A 111.9(2) . .
C16A O22A C19A 96.9(5) . .
C15A N12A C14A 109.0(7) . .
C15A N12A C11A 108.2(6) . .
C14A N12A C11A 110.1(6) . .
C15A N12A Pt1A 108.8(5) . .
C14A N12A Pt1A 116.2(5) . .
C11A N12A Pt1A 104.2(4) . .
C2A C1A C10A 117.6(6) . .
C2A C1A Pt1A 129.3(5) . .
C10A C1A Pt1A 112.6(5) . .
C3A C2A C1A 121.5(6) . .
C2A C3A C4A 121.4(7) . .
C5A C4A C9A 119.3(7) . .
C5A C4A C3A 121.9(7) . .
C9A C4A C3A 118.8(6) . .
C6A C5A C4A 119.7(8) . .
C5A C6A C7A 121.5(7) . .
C8A C7A C6A 119.6(7) . .
C7A C8A C9A 121.5(8) . .
C8A C9A C4A 118.3(7) . .
C8A C9A C10A 123.6(7) . .
C4A C9A C10A 118.1(6) . .
C1A C10A C9A 122.4(7) . .
C1A C10A C11A 116.5(6) . .
C9A C10A C11A 121.1(6) . .
C10A C11A C13A 112.8(7) . .
C10A C11A N12A 106.2(6) . .
C13A C11A N12A 111.7(7) . .
O22A C16A C17A 99.6(5) . .
O22A C16A C21A 101.8(5) . .
C17A C16A C21A 113.2(5) . .
O22A C16A P1A 110.5(4) . .
C17A C16A P1A 112.3(4) . .
C21A C16A P1A 117.3(5) . .
C18A C17A C16A 99.5(5) . .
C18A C17A P2A 115.9(5) . .
C16A C17A P2A 107.1(4) . .
C17A C18A C19A 102.3(5) . .
O22A C19A C20A 99.6(5) . .
O22A C19A C18A 103.1(5) . .
C20A C19A C18A 111.2(6) . .
C19A C20A C21A 100.7(5) . .
C19A C20A Se1A 108.8(5) . .
C21A C20A Se1A 110.9(5) . .
C20A C21A C16A 101.4(5) . .
C20A C21A Cl1A 112.4(5) . .
C16A C21A Cl1A 112.8(5) . .
C34A C29A C30A 117.2(9) . .
C34A C29A P1A 126.3(8) . .
C30A C29A P1A 116.5(6) . .
C29A C30A C31A 120.5(10) . .
C32A C31A C30A 120.1(12) . .
C33A C32A C31A 118.4(12) . .
C32A C33A C34A 122.4(12) . .
C33A C34A C29A 121.4(12) . .
C28A C23A C24A 118.8(8) . .
C28A C23A P1A 117.0(6) . .
C24A C23A P1A 123.7(8) . .
C25A C24A C23A 119.9(11) . .
C24A C25A C26A 120.4(11) . .
C27A C26A C25A 120.3(11) . .
C26A C27A C28A 119.4(13) . .
C27A C28A C23A 121.2(10) . .
C40A C35A C36A 117.8(6) . .
C40A C35A P2A 121.3(5) . .
C36A C35A P2A 120.9(5) . .
C37A C36A C35A 121.1(7) . .
C38A C37A C36A 121.1(7) . .
C37A C38A C39A 120.3(7) . .
C38A C39A C40A 119.7(7) . .
C35A C40A C39A 119.9(7) . .
C42A C41A C46A 117.9(7) . .
C42A C41A P2A 122.5(6) . .
C46A C41A P2A 119.6(5) . .
C43A C42A C41A 120.6(8) . .
C44A C43A C42A 121.3(8) . .
C43A C44A C45A 119.4(7) . .
C44A C45A C46A 120.5(8) . .
C45A C46A C41A 120.2(7) . .
C48A C47A C52A 120.2(7) . .
C48A C47A Se1A 120.1(5) . .
C52A C47A Se1A 119.6(6) . .
C47A C48A C49A 119.4(7) . .
C50A C49A C48A 119.2(8) . .
C51A C50A C49A 120.5(8) . .
C50A C51A C52A 122.1(8) . .
C51A C52A C47A 118.6(8) . .
F2 B1 F2 109.2(5) . 2_645
F2 B1 F2 109.2(5) . 3_765
F2 B1 F2 109.2(5) 2_645 3_765
F2 B1 F1 109.8(5) . .
F2 B1 F1 109.8(5) 2_645 .
F2 B1 F1 109.8(5) 3_765 .
F4 B2 F3 107.9(4) . 3_665
F4 B2 F3 107.9(4) . .
F3 B2 F3 111.0(4) 3_665 .
F4 B2 F3 107.9(4) . 2_655
F3 B2 F3 111.0(4) 3_665 2_655
F3 B2 F3 111.0(4) . 2_655
F6 B3 F5 108.9(4) . 2_675
F6 B3 F5 108.9(4) . 3_465
F5 B3 F5 110.1(4) 2_675 3_465
F6 B3 F5 108.9(4) . .
F5 B3 F5 110.1(4) 2_675 .
F5 B3 F5 110.1(4) 3_465 .
F8 B4 F8 108.9(6) 3_565 .
F8 B4 F8 108.9(6) 3_565 2_665
F8 B4 F8 108.9(6) . 2_665
F8 B4 F7 110.1(6) 3_565 .
F8 B4 F7 110.1(6) . .
F8 B4 F7 110.1(6) 2_665 .
F10 B5 F10 108.5(5) 3_665 2_655
F10 B5 F10 108.5(5) 3_665 .
F10 B5 F10 108.5(5) 2_655 .
F10 B5 F9 110.4(5) 3_665 .
F10 B5 F9 110.4(5) 2_655 .
F10 B5 F9 110.4(5) . .
F12A B6 F12A 119.3(3) 3_565 .
F12A B6 F12A 119.3(3) 3_565 2_665
F12A B6 F12A 119.3(3) . 2_665
F12A B6 F12 59.3(10) 3_565 2_665
F12A B6 F12 171.2(19) . 2_665
F12A B6 F12 60.3(10) 2_665 2_665
F12A B6 F12 60.3(10) 3_565 3_565
F12A B6 F12 59.3(10) . 3_565
F12A B6 F12 171.2(19) 2_665 3_565
F12 B6 F12 119.5(3) 2_665 3_565
F12A B6 F12 171.2(19) 3_565 .
F12A B6 F12 60.3(10) . .
F12A B6 F12 59.3(10) 2_665 .
F12 B6 F12 119.5(3) 2_665 .
F12 B6 F12 119.5(3) 3_565 .
F12A B6 F11 94.7(10) 3_565 .
F12A B6 F11 94.7(10) . .
F12A B6 F11 94.7(10) 2_665 .
F12 B6 F11 94.0(10) 2_665 .
F12 B6 F11 94.0(10) 3_565 .
F12 B6 F11 94.0(10) . .

loop_
_geom_bond_atom_site_label_1
_geom_bond_atom_site_label_2
_geom_bond_distance
_geom_bond_site_symmetry_2
Pt1 C1 2.075(7) .
Pt1 N12 2.151(5) .
Pt1 P2 2.2488(16) .
Pt1 P1 2.3226(17) .
Se1 C47 1.891(9) .
Se1 C20 2.000(8) .
Cl1 C21 1.794(7) .
P1 C23 1.822(7) .
P1 C29 1.833(7) .
P1 C16 1.843(7) .
P2 C41 1.812(7) .
P2 C35 1.831(7) .
P2 C17 1.862(7) .
O22 C16 1.434(8) .
O22 C19 1.451(8) .
N12 C15 1.483(9) .
N12 C14 1.508(9) .
N12 C11 1.511(9) .
C1 C10 1.373(9) .
C1 C2 1.441(10) .
C2 C3 1.380(10) .
C3 C4 1.404(11) .
C4 C5 1.410(10) .
C4 C9 1.422(10) .
C5 C6 1.357(13) .
C6 C7 1.397(13) .
C7 C8 1.373(11) .
C8 C9 1.425(10) .
C9 C10 1.439(9) .
C10 C11 1.505(10) .
C11 C13 1.494(11) .
C16 C21 1.549(10) .
C16 C17 1.582(9) .
C17 C18 1.533(10) .
C18 C19 1.540(11) .
C19 C20 1.511(11) .
C20 C21 1.532(11) .
C23 C24 1.392(11) .
C23 C28 1.398(10) .
C24 C25 1.366(11) .
C25 C26 1.395(13) .
C26 C27 1.370(14) .
C27 C28 1.384(12) .
C29 C30 1.377(10) .
C29 C34 1.383(9) .
C30 C31 1.385(11) .
C31 C32 1.331(11) .
C32 C33 1.384(12) .
C33 C34 1.372(11) .
C35 C36 1.376(11) .
C35 C40 1.379(10) .
C36 C37 1.384(11) .
C37 C38 1.356(14) .
C38 C39 1.369(14) .
C39 C40 1.382(12) .
C41 C46 1.396(11) .
C41 C42 1.399(10) .
C42 C43 1.379(12) .
C43 C44 1.370(16) .
C44 C45 1.375(15) .
C45 C46 1.397(12) .
C47 C48 1.371(14) .
C47 C52 1.383(13) .
C48 C49 1.437(17) .
C49 C50 1.398(18) .
C50 C51 1.368(17) .
C51 C52 1.386(15) .
Pt1A C1A 2.068(6) .
Pt1A N12A 2.155(5) .
Pt1A P2A 2.2359(16) .
Pt1A P1A 2.2912(18) .
Se1A C47A 1.909(7) .
Se1A C20A 1.955(7) .
Cl1A C21A 1.800(7) .
P1A C29A 1.804(9) .
P1A C23A 1.815(8) .
P1A C16A 1.853(7) .
P2A C35A 1.816(7) .
P2A C41A 1.817(7) .
P2A C17A 1.888(6) .
O22A C16A 1.428(8) .
O22A C19A 1.451(8) .
N12A C15A 1.492(11) .
N12A C14A 1.494(10) .
N12A C11A 1.524(9) .
C1A C2A 1.404(10) .
C1A C10A 1.405(9) .
C2A C3A 1.370(10) .
C3A C4A 1.420(10) .
C4A C5A 1.413(10) .
C4A C9A 1.418(11) .
C5A C6A 1.371(11) .
C6A C7A 1.376(12) .
C7A C8A 1.376(11) .
C8A C9A 1.399(10) .
C9A C10A 1.424(10) .
C10A C11A 1.489(10) .
C11A C13A 1.520(13) .
C16A C17A 1.560(9) .
C16A C21A 1.568(9) .
C17A C18A 1.537(9) .
C18A C19A 1.554(10) .
C19A C20A 1.525(9) .
C20A C21A 1.545(10) .
C29A C34A 1.397(12) .
C29A C30A 1.397(12) .
C30A C31A 1.406(14) .
C31A C32A 1.395(18) .
C32A C33A 1.355(18) .
C33A C34A 1.360(15) .
C23A C28A 1.374(13) .
C23A C24A 1.375(10) .
C24A C25A 1.368(15) .
C25A C26A 1.374(19) .
C26A C27A 1.353(17) .
C27A C28A 1.370(13) .
C35A C40A 1.382(10) .
C35A C36A 1.396(9) .
C36A C37A 1.363(10) .
C37A C38A 1.337(11) .
C38A C39A 1.372(10) .
C39A C40A 1.406(10) .
C41A C42A 1.376(9) .
C41A C46A 1.407(10) .
C42A C43A 1.365(11) .
C43A C44A 1.361(12) .
C44A C45A 1.365(11) .
C45A C46A 1.371(11) .
C47A C48A 1.376(10) .
C47A C52A 1.384(10) .
C48A C49A 1.422(11) .
C49A C50A 1.354(12) .
C50A C51A 1.352(13) .
C51A C52A 1.376(12) .
B1 F2 1.361(5) .
B1 F2 1.361(5) 2_645
B1 F2 1.361(5) 3_765
B1 F1 1.362(7) .
B2 F4 1.357(7) .
B2 F3 1.378(4) 3_665
B2 F3 1.378(4) .
B2 F3 1.378(4) 2_655
B3 F6 1.362(7) .
B3 F5 1.363(4) 2_675
B3 F5 1.363(4) 3_465
B3 F5 1.363(4) .
B4 F8 1.348(6) 3_565
B4 F8 1.348(6) .
B4 F8 1.348(6) 2_665
B4 F7 1.352(8) .
B5 F10 1.349(5) 3_665
B5 F10 1.349(5) 2_655
B5 F10 1.349(5) .
B5 F9 1.352(7) .
B6 F12A 1.502(12) 3_565
B6 F12A 1.502(12) .
B6 F12A 1.502(12) 2_665
B6 F12 1.504(12) 2_665
B6 F12 1.504(12) 3_565
B6 F12 1.504(12) .
B6 F11 1.505(12) .
